data_1548243
loop_
_publ_author_name
'Fern\'andez de Luis, Roberto'
'Larrea, Edurne S.'
'Orive, Joseba'
'Fidalgo-Marijuan, Arkaitz'
'Lezama, Luis'
'Arriortua, Mar\'ia I'

_publ_section_title
;
 Open and closed forms of the interpenetrated
 [Cu<sub>2</sub>(Tae)(Bpa)<sub>2</sub>](NO<sub>3</sub>)<sub>2</sub>&#x00B7;nH<sub>2</sub>O:
 magnetic properties and high pressure CO<sub>2</sub>/CH<sub>4</sub> gas
 sorption.
;
_journal_issue 3
_journal_name_full 'Dalton transactions (Cambridge, England : 2003)'
_journal_page_first 958
_journal_page_last 970
_journal_paper_doi 10.1039/c7dt04081d
_journal_volume 47
_journal_year 2018
_chemical_formula_sum 'C136 H144 Cu8 N24 O54.4'
_chemical_formula_weight 3493.55
_space_group_IT_number 70
_space_group_name_Hall '-F 2uv 2vw'
_space_group_name_H-M_alt 'F d d d :2'
_symmetry_cell_setting orthorhombic
_symmetry_Int_Tables_number 70
_symmetry_space_group_name_Hall '-F 2uv 2vw'
_symmetry_space_group_name_H-M 'F d d d :2'
_atom_sites_solution_hydrogens geom
_audit_conform_dict_location ftp://ftp.iucr.org/pub/cif_core.dic
_audit_conform_dict_name cif_core.dic
_audit_conform_dict_version 2.4.3
_audit_creation_date 2017-11-23T12:37:18-00:00
_audit_creation_method 'WinGX routine CIF_UPDATE'
_audit_update_record
;
2017-11-23 deposited with the CCDC.
2017-11-27 downloaded from the CCDC.
;
_cell_angle_alpha 90
_cell_angle_beta 90
_cell_angle_gamma 90
_cell_formula_units_Z 2
_cell_length_a 11.1575(10)
_cell_length_b 23.7123(15)
_cell_length_c 33.583(3)
_cell_measurement_reflns_used 1327
_cell_measurement_temperature 293(2)
_cell_measurement_theta_max 28.2141
_cell_measurement_theta_min 1.7141
_cell_measurement_wavelength 0.71073
_cell_volume 8885.1(13)
_computing_cell_refinement
;
        CrysAlisPro, Agilent Technologies,
        Version 1.171.35.11 (release 16-05-2011 CrysAlis171 .NET)
        (compiled May 16 2011,17:55:39)
;
_computing_data_collection
;
        CrysAlisPro, Agilent Technologies,
        Version 1.171.35.11 (release 16-05-2011 CrysAlis171 .NET)
        (compiled May 16 2011,17:55:39)
;
_computing_data_reduction
;
        CrysAlisPro, Agilent Technologies,
        Version 1.171.35.11 (release 16-05-2011 CrysAlis171 .NET)
        (compiled May 16 2011,17:55:39)
;
_computing_molecular_graphics 'Ortep for Windows (Farrugia, 2012)'
_computing_publication_material 'WinGX publication routines (Farrugia, 2012)'
_computing_structure_refinement 'SHELXL-2017/1 (Sheldrick, 2017)'
_diffrn_ambient_temperature 293(2)
_diffrn_detector_area_resol_mean 16.2439
_diffrn_measured_fraction_theta_full 0.942
_diffrn_measured_fraction_theta_max 0.847
_diffrn_measurement_device_type 'SuperNova, Single source at offset), Eos'
_diffrn_measurement_method '\w scans'
_diffrn_orient_matrix_UB_11 0.0087014
_diffrn_orient_matrix_UB_12 -0.0286765
_diffrn_orient_matrix_UB_13 -0.0053183
_diffrn_orient_matrix_UB_21 0.0021082
_diffrn_orient_matrix_UB_22 -0.0074669
_diffrn_orient_matrix_UB_23 0.0204302
_diffrn_orient_matrix_UB_31 -0.0629244
_diffrn_orient_matrix_UB_32 -0.004212
_diffrn_orient_matrix_UB_33 -0.0000821
_diffrn_radiation_monochromator graphite
_diffrn_radiation_type MoK\a
_diffrn_radiation_wavelength 0.71073
_diffrn_reflns_av_R_equivalents 0.0579
_diffrn_reflns_av_unetI/netI 0.0631
_diffrn_reflns_limit_h_max 12
_diffrn_reflns_limit_h_min -14
_diffrn_reflns_limit_k_max 29
_diffrn_reflns_limit_k_min -29
_diffrn_reflns_limit_l_max 40
_diffrn_reflns_limit_l_min -42
_diffrn_reflns_number 8353
_diffrn_reflns_theta_full 25
_diffrn_reflns_theta_max 28.28
_diffrn_reflns_theta_min 2.1
_exptl_absorpt_coefficient_mu 1.02
_exptl_absorpt_correction_T_max 0.964
_exptl_absorpt_correction_T_min 0.878
_exptl_absorpt_correction_type analytical
_exptl_absorpt_process_details
;
        CrysAlisPro, Agilent Technologies,
        Version 1.171.35.11 (release 16-05-2011 CrysAlis171 .NET)
        (compiled May 16 2011,17:55:39)
Analytical numeric absorption correction using a multifaceted crystal
                        model based on expressions derived by R.C. Clark & J.S.
        (Clark, R. C. & Reid, J. S. (1995). Acta Cryst. A51, 887-897)
;
_exptl_crystal_colour Green
_exptl_crystal_density_diffrn 1.306
_exptl_crystal_density_method 'not measured'
_exptl_crystal_description Plate
_exptl_crystal_F_000 3592
_exptl_crystal_size_max 0.164
_exptl_crystal_size_mid 0.1327
_exptl_crystal_size_min 0.0438
_refine_diff_density_max 2.094
_refine_diff_density_min -1.259
_refine_diff_density_rms 0.153
_refine_ls_extinction_method none
_refine_ls_goodness_of_fit_ref 1.149
_refine_ls_hydrogen_treatment constr
_refine_ls_matrix_type full
_refine_ls_number_constraints 0
_refine_ls_number_parameters 131
_refine_ls_number_reflns 1806
_refine_ls_number_restraints 6
_refine_ls_restrained_S_all 1.177
_refine_ls_R_factor_all 0.1236
_refine_ls_R_factor_gt 0.1061
_refine_ls_shift/su_max 0
_refine_ls_shift/su_mean 0
_refine_ls_structure_factor_coef Fsqd
_refine_ls_weighting_details 'w=1/[\s^2^(Fo^2^)+(0.1572P)^2^+186.0702P] where P=(Fo^2^+2Fc^2^)/3'
_refine_ls_weighting_scheme calc
_refine_ls_wR_factor_gt 0.2744
_refine_ls_wR_factor_ref 0.2888
_reflns_number_gt 1721
_reflns_number_total 2350
_reflns_threshold_expression >2sigma(I)
_cod_data_source_file c7dt04081d2.cif
_cod_data_source_block shelx_CCDC1
_cod_depositor_comments 'Adding full bibliography for 1548242--1548243.cif.'
_cod_original_cell_volume 8885.1(12)
_cod_original_sg_symbol_H-M 'F d d d'
_cod_original_formula_sum 'C136 H144 Cu8 N24 O54.40'
_cod_database_code 1548243

loop_
_symmetry_equiv_pos_as_xyz
'x, y, z'
'-x+1/4, -y+1/4, z'
'x, -y+1/4, -z+1/4'
'-x+1/4, y, -z+1/4'
'x, y+1/2, z+1/2'
'-x+1/4, -y+3/4, z+1/2'
'x, -y+3/4, -z+3/4'
'-x+1/4, y+1/2, -z+3/4'
'x+1/2, y, z+1/2'
'-x+3/4, -y+1/4, z+1/2'
'x+1/2, -y+1/4, -z+3/4'
'-x+3/4, y, -z+3/4'
'x+1/2, y+1/2, z'
'-x+3/4, -y+3/4, z'
'x+1/2, -y+3/4, -z+1/4'
'-x+3/4, y+1/2, -z+1/4'
'-x, -y, -z'
'x-1/4, y-1/4, -z'
'-x, y-1/4, z-1/4'
'x-1/4, -y, z-1/4'
'-x, -y+1/2, -z+1/2'
'x-1/4, y+1/4, -z+1/2'
'-x, y+1/4, z+1/4'
'x-1/4, -y+1/2, z+1/4'
'-x+1/2, -y, -z+1/2'
'x+1/4, y-1/4, -z+1/2'
'-x+1/2, y-1/4, z+1/4'
'x+1/4, -y, z+1/4'
'-x+1/2, -y+1/2, -z'
'x+1/4, y+1/4, -z'
'-x+1/2, y+1/4, z-1/4'
'x+1/4, -y+1/2, z-1/4'

loop_
_atom_site_label
_atom_site_type_symbol
_atom_site_fract_x
_atom_site_fract_y
_atom_site_fract_z
_atom_site_U_iso_or_equiv
_atom_site_adp_type
_atom_site_occupancy
_atom_site_calc_flag
_atom_site_disorder_assembly
_atom_site_disorder_group
C1 C 0.0088(8) 0.3995(3) 0.0984(3) 0.0348(19) Uani 1 d . .
H1 H -0.005078 0.405636 0.12539 0.042 Uiso 1 calc . .
C2 C -0.0308(8) 0.4393(3) 0.0707(3) 0.039(2) Uani 1 d . .
H2 H -0.071378 0.471184 0.079598 0.047 Uiso 1 calc . .
C3 C -0.0116(7) 0.4326(3) 0.0309(3) 0.037(2) Uani 1 d . .
C4 C 0.0454(7) 0.3822(3) 0.0190(3) 0.037(2) Uani 1 d . .
H4 H 0.058039 0.374858 -0.007873 0.045 Uiso 1 calc . .
C5 C 0.0823(7) 0.3439(3) 0.0473(2) 0.0334(19) Uani 1 d . .
H5 H 0.119296 0.310785 0.038968 0.04 Uiso 1 calc . .
C6 C -0.0470(8) 0.4758(4) 0.0016(3) 0.044(2) Uani 1 d . .
H6A H -0.123845 0.491563 0.009204 0.053 Uiso 1 calc . .
H6B H -0.056361 0.458183 -0.024304 0.053 Uiso 1 calc . .
C7 C 0.125 0.1559(5) 0.125 0.030(2) Uani 1 d . .
C8 C 0.0558(8) 0.1860(3) 0.0969(2) 0.0332(19) Uani 1 d . .
C9 C -0.0230(10) 0.1540(4) 0.0678(3) 0.052(3) Uani 1 d . .
H9A H -0.016648 0.11425 0.072924 0.078 Uiso 1 calc . .
H9B H -0.104769 0.165676 0.07106 0.078 Uiso 1 calc . .
H9C H 0.002683 0.161768 0.04111 0.078 Uiso 1 calc . .
N2 N 0.0667(6) 0.3525(2) 0.08684(19) 0.0295(15) Uani 1 d . .
O1 O 0.0521(5) 0.2385(2) 0.09208(17) 0.0362(14) Uani 1 d . .
Cu1 Cu 0.125 0.29458(5) 0.125 0.0338(6) Uani 1 d . .
N2A N 0.367(2) 0.2941(7) 0.0518(5) 0.103(4) Uani 0.5 d A 1
O1A O 0.3570(16) 0.2497(7) 0.0349(5) 0.103(4) Uani 0.5 d A 1
O2A O 0.3264(16) 0.3005(9) 0.0846(4) 0.103(4) Uani 0.5 d A 1
O3A O 0.4028(16) 0.3344(7) 0.0339(5) 0.103(4) Uani 0.5 d A 1
OW1 O 0.398(5) 0.250(2) 0.0738(14) 0.222(17) Uiso 0.5 d B 2
OW6 O -0.39(2) 0.110(6) 0.109(3) 0.28(7) Uiso 0.25 d C 2
OW2 O 0.375 0.375 0.068(5) 0.33(7) Uiso 0.3 d D 2

loop_
_atom_site_aniso_label
_atom_site_aniso_U_11
_atom_site_aniso_U_22
_atom_site_aniso_U_33
_atom_site_aniso_U_23
_atom_site_aniso_U_13
_atom_site_aniso_U_12
C1 0.039(5) 0.030(4) 0.036(4) 0.004(3) 0.011(4) 0.005(3)
C2 0.041(5) 0.024(4) 0.053(5) 0.006(3) 0.016(4) 0.009(3)
C3 0.030(5) 0.027(4) 0.056(6) 0.011(4) 0.003(4) -0.008(3)
C4 0.032(4) 0.035(4) 0.045(5) 0.009(4) 0.010(4) -0.005(3)
C5 0.031(5) 0.029(4) 0.040(5) 0.005(3) 0.010(4) 0.001(3)
C6 0.037(5) 0.037(4) 0.058(6) 0.020(4) -0.004(4) -0.007(4)
C7 0.029(6) 0.037(6) 0.025(5) 0 -0.004(5) 0
C8 0.045(5) 0.029(4) 0.026(4) -0.002(3) -0.004(4) -0.005(3)
C9 0.065(7) 0.036(5) 0.055(6) -0.001(4) -0.026(5) -0.009(4)
N2 0.027(4) 0.029(3) 0.033(4) 0.005(3) 0.009(3) 0.000(3)
O1 0.051(4) 0.019(3) 0.039(3) 0.008(2) -0.018(3) -0.003(2)
Cu1 0.0413(10) 0.0213(8) 0.0389(9) 0 -0.0093(7) 0
N2A 0.062(6) 0.171(12) 0.076(7) -0.053(7) 0.003(5) -0.021(6)
O1A 0.062(6) 0.171(12) 0.076(7) -0.053(7) 0.003(5) -0.021(6)
O2A 0.062(6) 0.171(12) 0.076(7) -0.053(7) 0.003(5) -0.021(6)
O3A 0.062(6) 0.171(12) 0.076(7) -0.053(7) 0.003(5) -0.021(6)

loop_
_atom_type_symbol
_atom_type_description
_atom_type_scat_dispersion_real
_atom_type_scat_dispersion_imag
_atom_type_scat_source
C C 0.0033 0.0016 'International Tables Vol C Tables 4.2.6.8 and 6.1.1.4'
H H 0 0 'International Tables Vol C Tables 4.2.6.8 and 6.1.1.4'
N N 0.0061 0.0033 'International Tables Vol C Tables 4.2.6.8 and 6.1.1.4'
O O 0.0106 0.006 'International Tables Vol C Tables 4.2.6.8 and 6.1.1.4'
Cu Cu 0.3201 1.2651 'International Tables Vol C Tables 4.2.6.8 and 6.1.1.4'

loop_
_exptl_crystal_face_index_h
_exptl_crystal_face_index_k
_exptl_crystal_face_index_l
_exptl_crystal_face_perp_dist
0 -8 -46 0.077
-16 -5 0 0.0606
2 -33 1 0.0115
1 -4 -47 0.0787
-1 4 47 0.0787
16 5 1 0.0721
2 33 -1 0.0322
-6 31 -1 0.0302
-2 -33 1 0.0119
-10 0 36 0.0837
-7 -6 -41 0.0638
13 1 -28 0.0551
12 4 29 0.0794

loop_
_geom_angle_atom_site_label_1
_geom_angle_atom_site_label_2
_geom_angle_atom_site_label_3
_geom_angle
_geom_angle_site_symmetry_1
_geom_angle_site_symmetry_3
N2 C1 C2 121.2(8) . .
N2 C1 H1 119.4 . .
C2 C1 H1 119.4 . .
C3 C2 C1 121.7(7) . .
C3 C2 H2 119.2 . .
C1 C2 H2 119.2 . .
C2 C3 C4 116.5(7) . .
C2 C3 C6 122.1(8) . .
C4 C3 C6 121.3(9) . .
C5 C4 C3 119.9(8) . .
C5 C4 H4 120.1 . .
C3 C4 H4 120.1 . .
N2 C5 C4 122.6(7) . .
N2 C5 H5 118.7 . .
C4 C5 H5 118.7 . .
C3 C6 C6 112.1(9) . 17_565
C3 C6 H6A 109.2 . .
C6 C6 H6A 109.2 17_565 .
C3 C6 H6B 109.2 . .
C6 C6 H6B 109.2 17_565 .
H6A C6 H6B 107.9 . .
C8 C7 C8 119.3(10) 4 .
C8 C7 C7 120.3(5) 4 2
C8 C7 C7 120.3(5) . 2
O1 C8 C7 127.2(7) . .
O1 C8 C9 113.1(7) . .
C7 C8 C9 119.6(7) . .
C8 C9 H9A 109.5 . .
C8 C9 H9B 109.5 . .
H9A C9 H9B 109.5 . .
C8 C9 H9C 109.5 . .
H9A C9 H9C 109.5 . .
H9B C9 H9C 109.5 . .
C1 N2 C5 118.0(7) . .
C1 N2 Cu1 122.9(5) . .
C5 N2 Cu1 119.1(5) . .
C8 O1 Cu1 126.9(5) . .
O1 Cu1 O1 91.8(3) 4 .
O1 Cu1 N2 88.2(2) 4 4
O1 Cu1 N2 173.2(3) . 4
O1 Cu1 N2 173.2(3) 4 .
O1 Cu1 N2 88.2(2) . .
N2 Cu1 N2 92.6(4) 4 .
O1A N2A O2A 120.9(10) . .
O1A N2A O3A 119.4(10) . .
O2A N2A O3A 119.0(10) . .
OW6 OW6 OW6 84(10) 2_455 4_455

loop_
_geom_bond_atom_site_label_1
_geom_bond_atom_site_label_2
_geom_bond_distance
_geom_bond_site_symmetry_2
C1 N2 1.346(10) .
C1 C2 1.399(12) .
C1 H1 0.93 .
C2 C3 1.363(13) .
C2 H2 0.93 .
C3 C4 1.412(12) .
C3 C6 1.474(12) .
C4 C5 1.379(12) .
C4 H4 0.93 .
C5 N2 1.354(10) .
C5 H5 0.93 .
C6 C6 1.559(16) 17_565
C6 H6A 0.97 .
C6 H6B 0.97 .
C7 C8 1.412(10) 4
C7 C8 1.412(10) .
C7 C7 1.47(2) 2
C8 O1 1.256(9) .
C8 C9 1.518(11) .
C9 H9A 0.96 .
C9 H9B 0.96 .
C9 H9C 0.96 .
N2 Cu1 1.987(6) .
O1 Cu1 1.912(5) .
N2A O1A 1.200(9) .
N2A O2A 1.199(9) .
N2A O3A 1.202(9) .
OW6 OW6 0.7(3) 2_455
OW6 OW6 1.1(2) 4_455
OW6 OW6 1.3(2) 3

loop_
_geom_torsion_atom_site_label_1
_geom_torsion_atom_site_label_2
_geom_torsion_atom_site_label_3
_geom_torsion_atom_site_label_4
_geom_torsion
_geom_torsion_site_symmetry_1
_geom_torsion_site_symmetry_4
N2 C1 C2 C3 -0.7(13) . .
C1 C2 C3 C4 2.9(13) . .
C1 C2 C3 C6 -176.5(8) . .
C2 C3 C4 C5 -2.4(12) . .
C6 C3 C4 C5 177.0(8) . .
C3 C4 C5 N2 -0.3(12) . .
C2 C3 C6 C6 81.7(13) . 17_565
C4 C3 C6 C6 -97.7(12) . 17_565
C8 C7 C8 O1 4.1(7) 4 .
C7 C7 C8 O1 -175.9(7) 2 .
C8 C7 C8 C9 -177.4(9) 4 .
C7 C7 C8 C9 2.6(9) 2 .
C2 C1 N2 C5 -2.0(12) . .
C2 C1 N2 Cu1 180.0(6) . .
C4 C5 N2 C1 2.5(12) . .
C4 C5 N2 Cu1 -179.4(6) . .
C7 C8 O1 Cu1 -7.7(12) . .
C9 C8 O1 Cu1 173.8(6) . .
